data_4336792
loop_
_publ_author_name
'Arumugam Thangavel'
'Marika Wieliczko'
'John Bacsa'
'Christopher C. Scarborough'

_publ_contact_author_address
; 
Department of Chemistry
Emory University
Atlanta, GA 30322, USA
;
_publ_contact_author_email scarborough@emory.edu
_publ_contact_author_name 'Scarborough, Christopher C.'
_publ_section_title
;
 1,4,7-Triazacyclononane Ligands Bearing Tertiary Alkyl Nitrogen
 Substituents
;
_journal_name_full 'Inorganic Chemistry'
_journal_page_first 13282
_journal_page_last 13287
_journal_paper_doi 10.1021/ic402626p
_journal_volume 52
_journal_year 2013
_chemical_formula_moiety 'C18 H39 Br N3 Ni, C24 H20 B'
_chemical_formula_sum 'C42 H59 B Br N3 Ni'
_chemical_formula_weight 755.35
_chemical_name_systematic
;
 ?
;
_space_group_crystal_system monoclinic
_space_group_IT_number 7
_space_group_name_Hall 'P -2yc'
_space_group_name_H-M_alt 'P 1 c 1'
_symmetry_space_group_name_Hall 'P -2yc'
_symmetry_space_group_name_H-M 'P 1 c 1'
_atom_sites_solution_hydrogens geom
_atom_sites_solution_primary iterative
_audit_creation_date 2013-05-30
_audit_creation_method
;
  Olex2 1.2-beta
  (compiled Apr 23 2013 17:59:47, GUI svn.r4466)
;
_cell_angle_alpha 90
_cell_angle_beta 90.2200(10)
_cell_angle_gamma 90
_cell_formula_units_Z 4
_cell_length_a 18.4350(16)
_cell_length_b 11.4849(10)
_cell_length_c 17.9159(16)
_cell_measurement_reflns_used 5731
_cell_measurement_temperature 109.01
_cell_measurement_theta_max 22.97
_cell_measurement_theta_min 2.21
_cell_volume 3793.2(6)
_computing_cell_refinement 'SAINT v7.68A (Bruker, 2009)'
_computing_data_collection 'APEX2 v2011.2-4 (Bruker, 2011)'
_computing_data_reduction 'SAINT v7.68A (Bruker, 2009)'
_computing_molecular_graphics
;
O. V. Dolomanov, L. J. Bourhis, R. J. Gildea, J. A. K. Howard and H. Puschmann,
OLEX2: a complete structure solution, refinement and analysis program.
J. Appl. Cryst. (2009). 42, 339-341.
;
_computing_publication_material
;
O. V. Dolomanov, L. J. Bourhis, R. J. Gildea, J. A. K. Howard and H. Puschmann,
OLEX2: a complete structure solution, refinement and analysis program.
J. Appl. Cryst. (2009). 42, 339-341.
;
_computing_structure_refinement 'SHELXL-97 (Sheldrick, 2008)'
_computing_structure_solution 'SHELXS-97 (Sheldrick, 2008)'
_diffrn_ambient_temperature 109.01
_diffrn_detector_area_resol_mean 512
_diffrn_measured_fraction_theta_full 1.000
_diffrn_measured_fraction_theta_max 0.998
_diffrn_measurement_device_type 'Bruker D8 diffractometer with APEX2 detector'
_diffrn_measurement_method '\f and \w scans with a narrow frame width'
_diffrn_radiation_monochromator graphite
_diffrn_radiation_type MoK\a
_diffrn_radiation_wavelength 0.71073
_diffrn_reflns_av_R_equivalents 0.0628
_diffrn_reflns_av_unetI/netI 0.1078
_diffrn_reflns_Laue_measured_fraction_full 1.000
_diffrn_reflns_Laue_measured_fraction_max 0.998
_diffrn_reflns_limit_h_max 25
_diffrn_reflns_limit_h_min -25
_diffrn_reflns_limit_k_max 15
_diffrn_reflns_limit_k_min -15
_diffrn_reflns_limit_l_max 24
_diffrn_reflns_limit_l_min -24
_diffrn_reflns_number 41001
_diffrn_reflns_point_group_measured_fraction_full 0.982
_diffrn_reflns_point_group_measured_fraction_max 0.951
_diffrn_reflns_theta_full 25.242
_diffrn_reflns_theta_max 28.960
_diffrn_reflns_theta_min 1.773
_diffrn_source 'fine-focus sealed tube'
_diffrn_standards_number 0
_exptl_absorpt_coefficient_mu 1.598
_exptl_absorpt_correction_T_max 0.7458
_exptl_absorpt_correction_T_min 0.5626
_exptl_absorpt_correction_type multi-scan
_exptl_absorpt_process_details
;
SADABS-2012/1 (Bruker,2012) was used for absorption correction.
wR2(int) was 0.0851 before and 0.0689 after correction.
The Ratio of minimum to maximum transmission is 0.7544.
The \l/2 correction factor is 0.0015.
;
_exptl_crystal_colour 'clear light orange'
_exptl_crystal_colour_lustre clear
_exptl_crystal_colour_modifier light
_exptl_crystal_colour_primary orange
_exptl_crystal_density_diffrn 1.323
_exptl_crystal_description plate
_exptl_crystal_F_000 1600
_exptl_crystal_size_max 0.365
_exptl_crystal_size_mid 0.219
_exptl_crystal_size_min 0.084
_refine_diff_density_max 1.243
_refine_diff_density_min -0.588
_refine_diff_density_rms 0.092
_refine_ls_abs_structure_details
;
 Classical Flack method preferred over Parsons because s.u. lower.
;
_refine_ls_abs_structure_Flack 0.049(8)
_refine_ls_extinction_method none
_refine_ls_goodness_of_fit_ref 0.966
_refine_ls_hydrogen_treatment constr
_refine_ls_matrix_type full
_refine_ls_number_parameters 883
_refine_ls_number_reflns 19081
_refine_ls_number_restraints 2
_refine_ls_restrained_S_all 0.966
_refine_ls_R_factor_all 0.0790
_refine_ls_R_factor_gt 0.0527
_refine_ls_shift/su_max 0.001
_refine_ls_shift/su_mean 0.000
_refine_ls_structure_factor_coef Fsqd
_refine_ls_weighting_details 'w=1/[\s^2^(Fo^2^)+(0.0256P)^2^] where P=(Fo^2^+2Fc^2^)/3'
_refine_ls_weighting_scheme calc
_refine_ls_wR_factor_gt 0.0947
_refine_ls_wR_factor_ref 0.1043
_reflns_Friedel_coverage 0.905
_reflns_Friedel_fraction_full 0.964
_reflns_Friedel_fraction_max 0.904
_reflns_number_gt 14433
_reflns_number_total 19081
_reflns_threshold_expression 'I > 2\s(I)'
_cod_data_source_file ic402626p_si_002_11.cif
_cod_data_source_block 1305ThangaveltTACNNiBrBPh4
_cod_database_code 4336792
_olex2_refinement_description
;
1. Fixed Uiso
 At 1.2 times of:
  All C(H) groups, All C(H,H) groups
 At 1.5 times of:
  All C(H,H,H) groups
2.a Secondary CH2 refined with riding coordinates:
 C12(H12A,H12B), C54(H54A,H54B), C53(H53A,H53B), C48(H48A,H48B), C17(H17A,
 H17B), C11(H11A,H11B), C59(H59A,H59B), C18(H18A,H18B), C5(H5A,H5B), C60(H60A,
 H60B), C47(H47A,H47B), C6(H6A,H6B)
2.b Aromatic/amide H refined with riding coordinates:
 C76(H76), C38(H38), C66(H66), C72(H72), C39(H39), C35(H35), C82(H82),
 C32(H32), C74(H74), C30(H30), C68(H68), C81(H81), C26(H26), C34(H34), C80(H80),
  C77(H77), C84(H84), C62(H62), C36(H36), C21(H21), C69(H69), C70(H70),
 C78(H78), C22(H22), C64(H64), C75(H75), C40(H40), C71(H71), C41(H41), C42(H42),
  C20(H20), C28(H28), C33(H33), C83(H83), C29(H29), C27(H27), C63(H63),
 C23(H23), C65(H65), C24(H24)
2.c Idealised Me refined as rotating group:
 C52(H52A,H52B,H52C), C58(H58A,H58B,H58C), C8(H8A,H8B,H8C), C4(H4A,H4B,H4C),
 C16(H16A,H16B,H16C), C56(H56A,H56B,H56C), C44(H44A,H44B,H44C), C2(H2A,H2B,H2C),
  C14(H14A,H14B,H14C), C10(H10A,H10B,H10C), C51(H51A,H51B,H51C), C15(H15A,H15B,
 H15C), C9(H9A,H9B,H9C), C46(H46A,H46B,H46C), C45(H45A,H45B,H45C), C3(H3A,H3B,
 H3C), C50(H50A,H50B,H50C), C57(H57A,H57B,H57C)
;
_shelx_space_group_comment
;
The symmetry employed for this shelxl refinement is uniquely defined
by the following loop, which should always be used as a source of
symmetry information in preference to the above space-group names.
They are only intended as comments.
;
_shelxl_version_number 2013-3

loop_
_space_group_symop_operation_xyz
'x, y, z'
'x, -y, z+1/2'

loop_
_atom_site_label
_atom_site_type_symbol
_atom_site_fract_x
_atom_site_fract_y
_atom_site_fract_z
_atom_site_U_iso_or_equiv
_atom_site_adp_type
_atom_site_occupancy
_atom_site_site_symmetry_order
_atom_site_calc_flag
_atom_site_refinement_flags_posn
_atom_site_refinement_flags_adp
Br2 Br -1.02663(3) -0.44622(5) -0.45311(3) 0.02440(15) Uani 1 1 d . .
Br1 Br -1.53866(3) -0.56115(5) -0.41529(3) 0.02526(15) Uani 1 1 d . .
Ni2 Ni -0.97498(4) -0.61368(6) -0.40442(4) 0.01634(17) Uani 1 1 d . .
Ni1 Ni -1.47677(4) -0.38469(6) -0.42103(4) 0.01540(16) Uani 1 1 d . .
N2 N -1.5026(3) -0.2300(4) -0.3713(3) 0.0202(11) Uani 1 1 d . .
N6 N -0.9709(3) -0.6598(4) -0.2948(3) 0.0188(10) Uani 1 1 d . .
N3 N -1.3720(2) -0.3657(4) -0.3847(2) 0.0164(10) Uani 1 1 d . .
N5 N -0.8707(2) -0.6718(4) -0.4168(2) 0.0182(10) Uani 1 1 d . .
C12 C -1.3811(3) -0.2860(5) -0.3190(3) 0.0187(12) Uani 1 1 d . .
H12A H -1.3334 -0.2520 -0.3058 0.022 Uiso 1 1 calc R U
H12B H -1.3981 -0.3319 -0.2757 0.022 Uiso 1 1 calc R U
C54 C -0.8964(3) -0.7092(5) -0.2821(3) 0.0235(13) Uani 1 1 d . .
H54A H -0.8990 -0.7952 -0.2845 0.028 Uiso 1 1 calc R U
H54B H -0.8797 -0.6877 -0.2313 0.028 Uiso 1 1 calc R U
C61 C -0.7281(3) -0.8059(5) -0.1737(3) 0.0179(12) Uani 1 1 d . .
C31 C -1.2352(3) -0.8869(5) -0.1836(3) 0.0185(13) Uani 1 1 d . .
C19 C -1.2890(3) -1.1035(5) -0.1912(3) 0.0172(11) Uani 1 1 d . .
C53 C -0.8409(3) -0.6666(5) -0.3387(3) 0.0211(13) Uani 1 1 d . .
H53A H -0.8270 -0.5854 -0.3267 0.025 Uiso 1 1 calc R U
H53B H -0.7967 -0.7154 -0.3353 0.025 Uiso 1 1 calc R U
C76 C -0.6059(3) -1.1023(5) 0.0240(4) 0.0276(14) Uani 1 1 d . .
H76 H -0.5741 -1.1463 0.0548 0.033 Uiso 1 1 calc R U
C38 C -1.3702(3) -0.8965(5) -0.2941(3) 0.0216(13) Uani 1 1 d . .
H38 H -1.3829 -0.8843 -0.2433 0.026 Uiso 1 1 calc R U
C66 C -0.7488(3) -0.6904(5) -0.1563(3) 0.0191(12) Uani 1 1 d . .
H66 H -0.7834 -0.6786 -0.1178 0.023 Uiso 1 1 calc R U
C72 C -0.7981(3) -1.0030(5) -0.2667(3) 0.0179(12) Uani 1 1 d . .
H72 H -0.7983 -0.9245 -0.2835 0.021 Uiso 1 1 calc R U
C39 C -1.4173(3) -0.8567(5) -0.3482(3) 0.0230(13) Uani 1 1 d . .
H39 H -1.4616 -0.8205 -0.3345 0.028 Uiso 1 1 calc R U
C49 C -0.8229(3) -0.5986(5) -0.4700(3) 0.0209(12) Uani 1 1 d . .
C35 C -1.1943(3) -0.8132(6) -0.0618(3) 0.0255(14) Uani 1 1 d . .
H35 H -1.1800 -0.8296 -0.0119 0.031 Uiso 1 1 calc R U
C37 C -1.3045(3) -0.9540(5) -0.3090(3) 0.0189(12) Uani 1 1 d . .
C82 C -0.9749(3) -0.8425(5) -0.0238(3) 0.0206(13) Uani 1 1 d . .
H82 H -1.0202 -0.8273 -0.0007 0.025 Uiso 1 1 calc R U
C48 C -0.8765(3) -0.7969(5) -0.4403(3) 0.0218(13) Uani 1 1 d . .
H48A H -0.8683 -0.8473 -0.3962 0.026 Uiso 1 1 calc R U
H48B H -0.8379 -0.8140 -0.4770 0.026 Uiso 1 1 calc R U
C25 C -1.1735(3) -1.0511(5) -0.2700(3) 0.0180(12) Uani 1 1 d . .
C67 C -0.7759(3) -1.0262(5) -0.1939(3) 0.0172(12) Uani 1 1 d . .
C32 C -1.2336(3) -0.7703(5) -0.2077(3) 0.0206(13) Uani 1 1 d . .
H32 H -1.2465 -0.7534 -0.2579 0.025 Uiso 1 1 calc R U
C79 C -0.8390(3) -0.8922(5) -0.0923(3) 0.0168(12) Uani 1 1 d . .
C74 C -0.7206(3) -1.0113(5) 0.0016(3) 0.0201(12) Uani 1 1 d . .
H74 H -0.7675 -0.9926 0.0196 0.024 Uiso 1 1 calc R U
B1 B -1.2513(3) -0.9975(6) -0.2402(3) 0.0161(13) Uani 1 1 d . .
C30 C -1.1716(3) -1.1405(5) -0.3235(3) 0.0218(13) Uani 1 1 d . .
H30 H -1.2158 -1.1632 -0.3468 0.026 Uiso 1 1 calc R U
C17 C -1.3339(3) -0.3008(5) -0.4464(3) 0.0203(12) Uani 1 1 d . .
H17A H -1.2836 -0.3303 -0.4506 0.024 Uiso 1 1 calc R U
H17B H -1.3313 -0.2172 -0.4332 0.024 Uiso 1 1 calc R U
C52 C -0.8581(3) -0.6044(5) -0.5473(3) 0.0250(13) Uani 1 1 d . .
H52A H -0.8556 -0.6844 -0.5662 0.037 Uiso 1 1 calc R U
H52B H -0.8323 -0.5523 -0.5815 0.037 Uiso 1 1 calc R U
H52C H -0.9090 -0.5802 -0.5439 0.037 Uiso 1 1 calc R U
C68 C -0.7755(3) -1.1446(5) -0.1741(3) 0.0213(13) Uani 1 1 d . .
H68 H -0.7599 -1.1655 -0.1253 0.026 Uiso 1 1 calc R U
C13 C -1.3304(3) -0.4766(5) -0.3626(3) 0.0205(13) Uani 1 1 d . .
C58 C -1.0632(3) -0.5113(6) -0.2554(3) 0.0277(14) Uani 1 1 d . .
H58A H -1.0631 -0.4809 -0.3066 0.042 Uiso 1 1 calc R U
H58B H -1.0734 -0.4477 -0.2205 0.042 Uiso 1 1 calc R U
H58C H -1.1007 -0.5713 -0.2508 0.042 Uiso 1 1 calc R U
C8 C -1.5482(3) -0.3162(6) -0.2525(3) 0.0261(14) Uani 1 1 d . .
H8A H -1.5340 -0.3923 -0.2724 0.039 Uiso 1 1 calc R U
H8B H -1.5905 -0.3255 -0.2200 0.039 Uiso 1 1 calc R U
H8C H -1.5079 -0.2830 -0.2238 0.039 Uiso 1 1 calc R U
C81 C -0.9713(3) -0.9037(5) -0.0896(3) 0.0202(12) Uani 1 1 d . .
H81 H -1.0148 -0.9293 -0.1129 0.024 Uiso 1 1 calc R U
C26 C -1.1067(3) -1.0249(5) -0.2371(3) 0.0215(13) Uani 1 1 d . .
H26 H -1.1048 -0.9655 -0.2003 0.026 Uiso 1 1 calc R U
C11 C -1.4342(3) -0.1891(5) -0.3343(3) 0.0200(12) Uani 1 1 d . .
H11A H -1.4466 -0.1506 -0.2866 0.024 Uiso 1 1 calc R U
H11B H -1.4107 -0.1303 -0.3667 0.024 Uiso 1 1 calc R U
C73 C -0.7028(3) -0.9758(5) -0.0700(3) 0.0186(12) Uani 1 1 d . .
C34 C -1.1930(3) -0.6997(6) -0.0883(3) 0.0255(14) Uani 1 1 d . .
H34 H -1.1780 -0.6374 -0.0569 0.031 Uiso 1 1 calc R U
C80 C -0.9058(3) -0.9286(5) -0.1221(3) 0.0196(12) Uani 1 1 d . .
H80 H -0.9057 -0.9725 -0.1670 0.024 Uiso 1 1 calc R U
C43 C -1.0830(3) -0.7831(6) -0.4754(4) 0.0263(14) Uani 1 1 d . .
C59 C -1.0244(3) -0.7574(5) -0.2908(3) 0.0242(13) Uani 1 1 d . .
H59A H -1.0741 -0.7250 -0.2900 0.029 Uiso 1 1 calc R U
H59B H -1.0167 -0.8014 -0.2440 0.029 Uiso 1 1 calc R U
C77 C -0.5845(3) -1.0669(5) -0.0466(4) 0.0264(14) Uani 1 1 d . .
H77 H -0.5373 -1.0859 -0.0640 0.032 Uiso 1 1 calc R U
C84 C -0.8445(3) -0.8273(5) -0.0260(3) 0.0187(12) Uani 1 1 d . .
H84 H -0.8012 -0.7985 -0.0036 0.022 Uiso 1 1 calc R U
C4 C -1.5736(3) -0.3168(5) -0.5733(3) 0.0236(14) Uani 1 1 d . .
H4A H -1.6007 -0.3436 -0.6172 0.035 Uiso 1 1 calc R U
H4B H -1.5843 -0.2345 -0.5643 0.035 Uiso 1 1 calc R U
H4C H -1.5880 -0.3627 -0.5297 0.035 Uiso 1 1 calc R U
C18 C -1.3714(3) -0.3132(5) -0.5217(3) 0.0200(13) Uani 1 1 d . .
H18A H -1.3509 -0.2558 -0.5570 0.024 Uiso 1 1 calc R U
H18B H -1.3621 -0.3921 -0.5419 0.024 Uiso 1 1 calc R U
C5 C -1.4660(3) -0.1680(5) -0.4978(3) 0.0202(12) Uani 1 1 d . .
H5A H -1.4196 -0.1298 -0.4845 0.024 Uiso 1 1 calc R U
H5B H -1.4852 -0.1292 -0.5432 0.024 Uiso 1 1 calc R U
C62 C -0.6774(3) -0.8145(5) -0.2316(3) 0.0210(13) Uani 1 1 d . .
H62 H -0.6613 -0.8898 -0.2459 0.025 Uiso 1 1 calc R U
C7 C -1.5674(3) -0.2348(5) -0.3170(3) 0.0249(14) Uani 1 1 d . .
C36 C -1.2168(3) -0.9034(6) -0.1089(3) 0.0261(14) Uani 1 1 d . .
H36 H -1.2196 -0.9799 -0.0890 0.031 Uiso 1 1 calc R U
C60 C -1.0171(3) -0.8398(5) -0.3571(3) 0.0226(13) Uani 1 1 d . .
H60A H -0.9733 -0.8887 -0.3501 0.027 Uiso 1 1 calc R U
H60B H -1.0597 -0.8921 -0.3588 0.027 Uiso 1 1 calc R U
C55 C -0.9888(3) -0.5642(5) -0.2374(3) 0.0212(13) Uani 1 1 d . .
C21 C -1.3922(3) -1.1895(6) -0.1239(3) 0.0267(14) Uani 1 1 d . .
H21 H -1.4414 -1.1833 -0.1089 0.032 Uiso 1 1 calc R U
C69 C -0.7967(3) -1.2320(5) -0.2225(3) 0.0233(13) Uani 1 1 d . .
H69 H -0.7954 -1.3109 -0.2066 0.028 Uiso 1 1 calc R U
C70 C -0.8200(3) -1.2054(5) -0.2942(3) 0.0229(13) Uani 1 1 d . .
H70 H -0.8355 -1.2653 -0.3272 0.027 Uiso 1 1 calc R U
C78 C -0.6315(3) -1.0038(5) -0.0922(3) 0.0221(13) Uani 1 1 d . .
H78 H -0.6151 -0.9788 -0.1398 0.026 Uiso 1 1 calc R U
C22 C -1.3523(4) -1.2871(6) -0.1047(3) 0.0293(15) Uani 1 1 d . .
H22 H -1.3735 -1.3483 -0.0766 0.035 Uiso 1 1 calc R U
C16 C -1.3275(3) -0.5574(5) -0.4299(3) 0.0236(13) Uani 1 1 d . .
H16A H -1.3766 -0.5695 -0.4494 0.035 Uiso 1 1 calc R U
H16B H -1.3067 -0.6324 -0.4149 0.035 Uiso 1 1 calc R U
H16C H -1.2972 -0.5223 -0.4687 0.035 Uiso 1 1 calc R U
C56 C -0.9324(3) -0.4685(5) -0.2448(3) 0.0267(14) Uani 1 1 d . .
H56A H -0.8848 -0.4986 -0.2296 0.040 Uiso 1 1 calc R U
H56B H -0.9456 -0.4028 -0.2128 0.040 Uiso 1 1 calc R U
H56C H -0.9303 -0.4426 -0.2969 0.040 Uiso 1 1 calc R U
C64 C -0.6720(3) -0.6074(5) -0.2497(3) 0.0226(13) Uani 1 1 d . .
H64 H -0.6539 -0.5412 -0.2754 0.027 Uiso 1 1 calc R U
B2 B -0.7611(4) -0.9227(6) -0.1319(4) 0.0169(14) Uani 1 1 d . .
C47 C -0.9493(3) -0.8262(6) -0.4746(3) 0.0253(14) Uani 1 1 d . .
H47A H -0.9512 -0.7954 -0.5262 0.030 Uiso 1 1 calc R U
H47B H -0.9546 -0.9119 -0.4772 0.030 Uiso 1 1 calc R U
C44 C -1.1428(3) -0.7266(6) -0.4291(4) 0.0329(16) Uani 1 1 d . .
H44A H -1.1299 -0.6454 -0.4186 0.049 Uiso 1 1 calc R U
H44B H -1.1481 -0.7690 -0.3819 0.049 Uiso 1 1 calc R U
H44C H -1.1886 -0.7292 -0.4569 0.049 Uiso 1 1 calc R U
C1 C -1.4920(3) -0.3320(5) -0.5868(3) 0.0215(13) Uani 1 1 d . .
C75 C -0.6741(4) -1.0726(5) 0.0487(3) 0.0263(14) Uani 1 1 d . .
H75 H -0.6893 -1.0938 0.0974 0.032 Uiso 1 1 calc R U
C2 C -1.4775(4) -0.4605(5) -0.6030(3) 0.0265(15) Uani 1 1 d . .
H2A H -1.4826 -0.5056 -0.5569 0.040 Uiso 1 1 calc R U
H2B H -1.4281 -0.4696 -0.6222 0.040 Uiso 1 1 calc R U
H2C H -1.5124 -0.4887 -0.6402 0.040 Uiso 1 1 calc R U
C40 C -1.3993(3) -0.8701(5) -0.4231(3) 0.0251(14) Uani 1 1 d . .
H40 H -1.4312 -0.8430 -0.4611 0.030 Uiso 1 1 calc R U
C14 C -1.3708(3) -0.5387(5) -0.2989(3) 0.0250(14) Uani 1 1 d . .
H14A H -1.3634 -0.4958 -0.2522 0.038 Uiso 1 1 calc R U
H14B H -1.3520 -0.6181 -0.2933 0.038 Uiso 1 1 calc R U
H14C H -1.4228 -0.5418 -0.3105 0.038 Uiso 1 1 calc R U
C71 C -0.8203(3) -1.0913(5) -0.3167(3) 0.0228(13) Uani 1 1 d . .
H71 H -0.8354 -1.0717 -0.3659 0.027 Uiso 1 1 calc R U
C41 C -1.3346(3) -0.9230(5) -0.4416(3) 0.0251(14) Uani 1 1 d . .
H41 H -1.3217 -0.9321 -0.4926 0.030 Uiso 1 1 calc R U
C10 C -1.6339(3) -0.2833(6) -0.3572(4) 0.0302(15) Uani 1 1 d . .
H10A H -1.6530 -0.2246 -0.3917 0.045 Uiso 1 1 calc R U
H10B H -1.6711 -0.3035 -0.3205 0.045 Uiso 1 1 calc R U
H10C H -1.6202 -0.3532 -0.3852 0.045 Uiso 1 1 calc R U
C42 C -1.2884(3) -0.9631(5) -0.3857(3) 0.0215(13) Uani 1 1 d . .
H42 H -1.2438 -0.9982 -0.3998 0.026 Uiso 1 1 calc R U
C20 C -1.3605(3) -1.1006(5) -0.1648(3) 0.0238(13) Uani 1 1 d . .
H20 H -1.3890 -1.0337 -0.1756 0.029 Uiso 1 1 calc R U
C28 C -1.0433(3) -1.1685(5) -0.3097(3) 0.0279(14) Uani 1 1 d . .
H28 H -0.9998 -1.2077 -0.3230 0.033 Uiso 1 1 calc R U
C33 C -1.2140(3) -0.6792(5) -0.1610(4) 0.0262(14) Uani 1 1 d . .
H33 H -1.2149 -0.6016 -0.1794 0.031 Uiso 1 1 calc R U
C6 C -1.5189(3) -0.1505(5) -0.4352(3) 0.0210(13) Uani 1 1 d . .
H6A H -1.5165 -0.0687 -0.4179 0.025 Uiso 1 1 calc R U
H6B H -1.5687 -0.1655 -0.4536 0.025 Uiso 1 1 calc R U
C83 C -0.9103(3) -0.8033(5) 0.0081(3) 0.0210(13) Uani 1 1 d . .
H83 H -0.9113 -0.7601 0.0532 0.025 Uiso 1 1 calc R U
C29 C -1.1088(4) -1.1966(5) -0.3439(3) 0.0284(15) Uani 1 1 d . .
H29 H -1.1102 -1.2549 -0.3816 0.034 Uiso 1 1 calc R U
C51 C -0.7454(3) -0.6449(5) -0.4739(3) 0.0259(14) Uani 1 1 d . .
H51A H -0.7242 -0.6460 -0.4237 0.039 Uiso 1 1 calc R U
H51B H -0.7164 -0.5944 -0.5062 0.039 Uiso 1 1 calc R U
H51C H -0.7459 -0.7241 -0.4943 0.039 Uiso 1 1 calc R U
C27 C -1.0428(3) -1.0823(5) -0.2561(3) 0.0264(14) Uani 1 1 d . .
H27 H -0.9987 -1.0619 -0.2319 0.032 Uiso 1 1 calc R U
C15 C -1.2530(3) -0.4503(5) -0.3355(3) 0.0252(13) Uani 1 1 d . .
H15A H -1.2242 -0.4204 -0.3771 0.038 Uiso 1 1 calc R U
H15B H -1.2308 -0.5219 -0.3163 0.038 Uiso 1 1 calc R U
H15C H -1.2547 -0.3919 -0.2956 0.038 Uiso 1 1 calc R U
C9 C -1.5858(4) -0.1137(6) -0.2875(4) 0.0334(16) Uani 1 1 d . .
H9A H -1.5424 -0.0786 -0.2652 0.050 Uiso 1 1 calc R U
H9B H -1.6238 -0.1199 -0.2495 0.050 Uiso 1 1 calc R U
H9C H -1.6031 -0.0647 -0.3287 0.050 Uiso 1 1 calc R U
C46 C -1.0755(4) -0.7176(6) -0.5487(4) 0.0359(17) Uani 1 1 d . .
H46A H -1.1235 -0.7077 -0.5715 0.054 Uiso 1 1 calc R U
H46B H -1.0443 -0.7619 -0.5825 0.054 Uiso 1 1 calc R U
H46C H -1.0540 -0.6410 -0.5392 0.054 Uiso 1 1 calc R U
C63 C -0.6494(3) -0.7182(5) -0.2691(3) 0.0220(13) Uani 1 1 d . .
H63 H -0.6149 -0.7286 -0.3078 0.026 Uiso 1 1 calc R U
C23 C -1.2810(4) -1.2933(6) -0.1275(3) 0.0295(15) Uani 1 1 d . .
H23 H -1.2523 -1.3591 -0.1146 0.035 Uiso 1 1 calc R U
C65 C -0.7212(3) -0.5944(5) -0.1926(3) 0.0220(13) Uani 1 1 d . .
H65 H -0.7363 -0.5186 -0.1781 0.026 Uiso 1 1 calc R U
C45 C -1.1045(4) -0.9091(6) -0.4923(4) 0.0393(18) Uani 1 1 d . .
H45A H -1.1119 -0.9511 -0.4453 0.059 Uiso 1 1 calc R U
H45B H -1.0659 -0.9469 -0.5208 0.059 Uiso 1 1 calc R U
H45C H -1.1496 -0.9099 -0.5215 0.059 Uiso 1 1 calc R U
C3 C -1.4690(3) -0.2625(6) -0.6551(3) 0.0297(15) Uani 1 1 d . .
H3A H -1.4959 -0.2901 -0.6990 0.045 Uiso 1 1 calc R U
H3B H -1.4169 -0.2729 -0.6633 0.045 Uiso 1 1 calc R U
H3C H -1.4794 -0.1798 -0.6470 0.045 Uiso 1 1 calc R U
C24 C -1.2510(3) -1.2041(5) -0.1691(3) 0.0250(14) Uani 1 1 d . .
H24 H -1.2017 -1.2112 -0.1836 0.030 Uiso 1 1 calc R U
C50 C -0.8212(3) -0.4728(5) -0.4443(4) 0.0294(15) Uani 1 1 d . .
H50A H -0.8701 -0.4485 -0.4298 0.044 Uiso 1 1 calc R U
H50B H -0.8039 -0.4233 -0.4850 0.044 Uiso 1 1 calc R U
H50C H -0.7884 -0.4655 -0.4013 0.044 Uiso 1 1 calc R U
C57 C -0.9905(4) -0.6120(6) -0.1579(3) 0.0308(15) Uani 1 1 d . .
H57A H -1.0295 -0.6696 -0.1536 0.046 Uiso 1 1 calc R U
H57B H -0.9993 -0.5481 -0.1228 0.046 Uiso 1 1 calc R U
H57C H -0.9439 -0.6489 -0.1462 0.046 Uiso 1 1 calc R U
N1 N -1.4515(2) -0.2945(4) -0.5156(2) 0.0159(10) Uani 1 1 d . .
N4 N -1.0114(3) -0.7761(4) -0.4304(3) 0.0213(11) Uani 1 1 d . .

loop_
_atom_site_aniso_label
_atom_site_aniso_U_11
_atom_site_aniso_U_22
_atom_site_aniso_U_33
_atom_site_aniso_U_23
_atom_site_aniso_U_13
_atom_site_aniso_U_12
Br2 0.0283(4) 0.0206(3) 0.0243(3) 0.0045(3) 0.0021(2) 0.0073(3)
Br1 0.0248(3) 0.0202(3) 0.0307(3) 0.0019(3) 0.0009(3) -0.0066(3)
Ni2 0.0166(4) 0.0156(4) 0.0168(4) -0.0003(3) -0.0016(3) 0.0010(3)
Ni1 0.0153(4) 0.0153(4) 0.0156(4) -0.0002(3) 0.0000(3) -0.0011(3)
N2 0.020(3) 0.020(3) 0.020(2) -0.002(2) -0.001(2) 0.003(2)
N6 0.018(3) 0.019(3) 0.020(2) 0.004(2) -0.0015(19) -0.002(2)
N3 0.018(2) 0.015(2) 0.016(2) -0.0003(19) -0.0008(18) 0.0039(19)
N5 0.020(3) 0.015(3) 0.019(2) 0.0002(19) -0.0027(19) 0.002(2)
C12 0.016(3) 0.019(3) 0.020(3) -0.006(2) -0.006(2) 0.000(2)
C54 0.024(3) 0.021(3) 0.025(3) 0.006(3) -0.005(3) -0.003(3)
C61 0.014(3) 0.021(3) 0.019(3) 0.002(2) -0.007(2) -0.003(2)
C31 0.011(3) 0.022(3) 0.022(3) -0.003(2) -0.003(2) 0.000(2)
C19 0.020(3) 0.018(3) 0.013(3) -0.002(3) -0.005(2) 0.001(3)
C53 0.018(3) 0.024(3) 0.022(3) 0.004(2) -0.007(2) -0.001(2)
C76 0.027(4) 0.015(3) 0.041(4) -0.001(3) -0.017(3) -0.002(3)
C38 0.025(3) 0.017(3) 0.022(3) 0.000(3) 0.003(2) 0.002(3)
C66 0.015(3) 0.023(3) 0.019(3) 0.002(2) -0.001(2) -0.001(2)
C72 0.020(3) 0.015(3) 0.019(3) 0.000(2) 0.001(2) -0.002(2)
C39 0.018(3) 0.023(3) 0.028(3) -0.002(3) -0.002(2) 0.003(2)
C49 0.022(3) 0.018(3) 0.023(3) 0.003(2) 0.004(2) 0.002(2)
C35 0.019(3) 0.034(4) 0.024(3) -0.007(3) -0.005(2) 0.001(3)
C37 0.020(3) 0.016(3) 0.020(3) 0.000(2) -0.003(2) -0.003(2)
C82 0.019(3) 0.017(3) 0.025(3) 0.005(2) 0.004(2) 0.003(2)
C48 0.020(3) 0.020(3) 0.026(3) 0.001(3) -0.003(2) 0.005(2)
C25 0.019(3) 0.014(3) 0.021(3) 0.002(2) -0.001(2) 0.003(2)
C67 0.012(3) 0.017(3) 0.022(3) -0.002(2) 0.005(2) 0.000(2)
C32 0.020(3) 0.023(3) 0.019(3) -0.003(2) 0.000(2) -0.004(3)
C79 0.020(3) 0.014(3) 0.017(3) 0.003(2) -0.001(2) -0.001(2)
C74 0.020(3) 0.015(3) 0.025(3) 0.002(2) 0.001(2) -0.005(2)
B1 0.015(3) 0.016(3) 0.017(3) 0.003(3) -0.002(2) 0.001(3)
C30 0.019(3) 0.019(3) 0.027(3) 0.000(2) -0.004(2) 0.001(2)
C17 0.013(3) 0.020(3) 0.028(3) 0.000(2) 0.002(2) -0.002(2)
C52 0.023(3) 0.028(3) 0.024(3) 0.007(3) 0.005(2) 0.003(3)
C68 0.025(3) 0.022(3) 0.017(3) -0.001(2) 0.002(2) -0.003(3)
C13 0.018(3) 0.023(3) 0.021(3) 0.002(2) -0.001(2) 0.003(2)
C58 0.029(4) 0.026(4) 0.028(3) -0.004(3) 0.004(3) 0.000(3)
C8 0.027(4) 0.029(4) 0.023(3) -0.004(3) 0.003(3) 0.003(3)
C81 0.015(3) 0.021(3) 0.024(3) 0.000(2) -0.004(2) -0.002(2)
C26 0.024(3) 0.020(3) 0.020(3) 0.002(2) -0.003(2) 0.003(3)
C11 0.019(3) 0.023(3) 0.018(3) -0.005(2) -0.001(2) 0.001(2)
C73 0.021(3) 0.014(3) 0.020(3) -0.006(2) -0.003(2) -0.003(2)
C34 0.016(3) 0.029(4) 0.031(3) -0.017(3) 0.006(2) -0.006(3)
C80 0.028(3) 0.018(3) 0.013(3) 0.000(2) 0.001(2) -0.002(3)
C43 0.018(3) 0.027(4) 0.034(4) -0.014(3) -0.006(3) -0.001(3)
C59 0.027(3) 0.025(3) 0.021(3) 0.004(3) 0.003(2) -0.006(3)
C77 0.021(3) 0.020(3) 0.038(4) -0.007(3) -0.004(3) 0.003(3)
C84 0.019(3) 0.016(3) 0.021(3) 0.002(2) 0.001(2) -0.002(2)
C4 0.024(3) 0.027(4) 0.019(3) 0.001(3) -0.001(2) 0.001(3)
C18 0.016(3) 0.026(3) 0.018(3) 0.004(2) 0.005(2) -0.001(2)
C5 0.025(3) 0.011(3) 0.024(3) 0.001(2) -0.003(2) 0.002(2)
C62 0.021(3) 0.020(3) 0.022(3) -0.006(2) -0.003(2) 0.001(2)
C7 0.024(3) 0.025(3) 0.025(3) -0.004(3) 0.005(3) 0.005(3)
C36 0.028(4) 0.025(4) 0.026(3) -0.002(3) -0.003(3) 0.005(3)
C60 0.024(3) 0.014(3) 0.030(3) -0.001(3) 0.002(3) -0.005(3)
C55 0.023(3) 0.026(3) 0.015(3) -0.001(2) -0.001(2) -0.002(3)
C21 0.022(3) 0.036(4) 0.022(3) -0.005(3) 0.001(2) -0.007(3)
C69 0.024(3) 0.018(3) 0.029(3) -0.001(3) -0.001(3) -0.001(3)
C70 0.027(3) 0.022(3) 0.019(3) -0.007(2) -0.002(2) -0.004(3)
C78 0.019(3) 0.023(3) 0.024(3) -0.003(3) 0.000(2) -0.004(3)
C22 0.034(4) 0.035(4) 0.020(3) 0.005(3) -0.004(3) -0.015(3)
C16 0.023(3) 0.023(3) 0.025(3) -0.004(3) 0.000(2) 0.004(3)
C56 0.031(4) 0.028(4) 0.022(3) -0.007(3) 0.000(3) -0.002(3)
C64 0.021(3) 0.025(3) 0.022(3) 0.006(3) -0.008(2) -0.011(3)
B2 0.014(3) 0.019(4) 0.017(3) -0.001(3) 0.000(3) 0.000(3)
C47 0.025(4) 0.023(3) 0.028(3) -0.009(3) 0.000(3) 0.000(3)
C44 0.024(4) 0.032(4) 0.042(4) -0.015(3) -0.003(3) -0.001(3)
C1 0.019(3) 0.031(4) 0.014(3) -0.002(2) -0.003(2) 0.003(3)
C75 0.036(4) 0.016(3) 0.026(3) 0.006(3) -0.008(3) -0.008(3)
C2 0.031(4) 0.029(4) 0.020(3) -0.005(3) -0.004(3) 0.002(3)
C40 0.025(3) 0.025(3) 0.026(3) 0.005(3) -0.007(3) -0.001(3)
C14 0.027(3) 0.022(3) 0.026(3) 0.003(3) -0.002(3) 0.004(3)
C71 0.022(3) 0.028(4) 0.019(3) -0.003(2) -0.001(2) -0.003(3)
C41 0.029(3) 0.027(3) 0.019(3) 0.002(2) -0.002(3) -0.005(3)
C10 0.017(3) 0.042(4) 0.032(3) -0.003(3) 0.002(3) 0.003(3)
C42 0.021(3) 0.020(3) 0.024(3) 0.001(2) 0.000(2) 0.001(2)
C20 0.024(3) 0.028(4) 0.020(3) 0.000(3) 0.000(2) 0.004(3)
C28 0.024(4) 0.025(4) 0.034(4) 0.002(3) 0.005(3) 0.006(3)
C33 0.023(4) 0.025(3) 0.031(3) -0.004(3) 0.006(3) -0.002(3)
C6 0.026(3) 0.017(3) 0.020(3) -0.001(2) -0.002(2) 0.003(3)
C83 0.029(3) 0.016(3) 0.019(3) 0.002(2) 0.003(2) 0.003(3)
C29 0.035(4) 0.024(4) 0.027(3) -0.002(3) -0.001(3) 0.002(3)
C51 0.020(3) 0.028(4) 0.030(3) 0.003(3) 0.001(3) 0.003(3)
C27 0.018(3) 0.029(4) 0.032(3) 0.002(3) -0.004(3) -0.002(3)
C15 0.021(3) 0.029(4) 0.026(3) 0.000(3) -0.007(2) 0.002(3)
C9 0.038(4) 0.029(4) 0.034(4) -0.008(3) 0.007(3) 0.009(3)
C46 0.030(4) 0.047(5) 0.031(4) -0.012(3) -0.013(3) 0.002(3)
C63 0.017(3) 0.029(4) 0.021(3) 0.002(3) 0.003(2) -0.002(3)
C23 0.036(4) 0.026(4) 0.026(3) 0.005(3) -0.008(3) 0.000(3)
C65 0.022(3) 0.019(3) 0.025(3) 0.000(2) -0.009(2) 0.002(2)
C45 0.022(4) 0.039(4) 0.056(5) -0.025(4) -0.002(3) -0.010(3)
C3 0.031(4) 0.037(4) 0.022(3) 0.006(3) -0.002(3) 0.002(3)
C24 0.028(4) 0.024(3) 0.023(3) 0.005(3) -0.005(3) -0.001(3)
C50 0.030(4) 0.021(3) 0.038(4) 0.000(3) 0.009(3) -0.005(3)
C57 0.035(4) 0.038(4) 0.019(3) -0.002(3) 0.005(3) -0.002(3)
N1 0.014(2) 0.017(3) 0.016(2) 0.002(2) -0.0035(18) 0.0020(19)
N4 0.015(3) 0.018(3) 0.031(3) -0.005(2) -0.003(2) 0.001(2)

loop_
_atom_type_symbol
_atom_type_description
_atom_type_scat_dispersion_real
_atom_type_scat_dispersion_imag
_atom_type_scat_source
C C 0.0033 0.0016 'International Tables Vol C Tables 4.2.6.8 and 6.1.1.4'
H H 0.0000 0.0000 'International Tables Vol C Tables 4.2.6.8 and 6.1.1.4'
B B 0.0013 0.0007 'International Tables Vol C Tables 4.2.6.8 and 6.1.1.4'
Br Br -0.2901 2.4595 'International Tables Vol C Tables 4.2.6.8 and 6.1.1.4'
N N 0.0061 0.0033 'International Tables Vol C Tables 4.2.6.8 and 6.1.1.4'
Ni Ni 0.3393 1.1124 'International Tables Vol C Tables 4.2.6.8 and 6.1.1.4'

loop_
_geom_angle_atom_site_label_1
_geom_angle_atom_site_label_2
_geom_angle_atom_site_label_3
_geom_angle
N6 Ni2 Br2 126.38(14)
N6 Ni2 N5 89.34(18)
N5 Ni2 Br2 127.95(13)
N4 Ni2 Br2 122.70(14)
N4 Ni2 N6 89.6(2)
N4 Ni2 N5 89.16(19)
N2 Ni1 Br1 128.46(14)
N2 Ni1 N3 89.46(18)
N3 Ni1 Br1 122.73(13)
N1 Ni1 Br1 126.30(13)
N1 Ni1 N2 88.56(19)
N1 Ni1 N3 89.50(18)
C11 N2 Ni1 105.5(3)
C11 N2 C7 112.6(4)
C7 N2 Ni1 115.2(4)
C6 N2 Ni1 104.1(3)
C6 N2 C11 108.2(4)
C6 N2 C7 110.6(4)
C54 N6 Ni2 105.9(3)
C54 N6 C55 111.5(4)
C59 N6 Ni2 102.6(3)
C59 N6 C54 108.2(5)
C59 N6 C55 111.1(4)
C55 N6 Ni2 116.8(3)
C12 N3 Ni1 101.9(3)
C12 N3 C17 109.1(4)
C12 N3 C13 111.1(4)
C17 N3 Ni1 105.2(3)
C17 N3 C13 111.4(4)
C13 N3 Ni1 117.5(3)
C53 N5 Ni2 103.1(3)
C53 N5 C49 110.2(4)
C49 N5 Ni2 115.2(3)
C48 N5 Ni2 106.1(3)
C48 N5 C53 109.0(4)
C48 N5 C49 112.7(4)
N3 C12 C11 112.4(4)
N6 C54 C53 113.2(5)
C66 C61 B2 124.0(5)
C62 C61 C66 114.3(5)
C62 C61 B2 121.7(5)
C32 C31 B1 123.1(5)
C36 C31 C32 114.8(5)
C36 C31 B1 121.9(5)
C20 C19 B1 124.0(5)
C20 C19 C24 113.0(5)
C24 C19 B1 122.9(5)
N5 C53 C54 111.3(5)
C75 C76 C77 118.9(6)
C39 C38 C37 124.3(5)
C65 C66 C61 123.0(5)
C67 C72 C71 122.7(5)
C38 C39 C40 119.3(6)
C52 C49 N5 107.1(5)
C51 C49 N5 111.9(4)
C51 C49 C52 109.7(5)
C50 C49 N5 109.9(4)
C50 C49 C52 109.0(5)
C50 C49 C51 109.1(5)
C34 C35 C36 119.7(6)
C38 C37 B1 120.6(5)
C38 C37 C42 113.9(5)
C42 C37 B1 125.3(5)
C81 C82 C83 118.1(5)
N5 C48 C47 112.9(5)
C30 C25 B1 121.1(5)
C26 C25 B1 123.3(5)
C26 C25 C30 114.9(5)
C72 C67 C68 115.1(5)
C72 C67 B2 122.7(5)
C68 C67 B2 121.9(5)
C33 C32 C31 122.6(5)
C80 C79 C84 114.4(5)
C80 C79 B2 122.7(5)
C84 C79 B2 123.0(5)
C73 C74 C75 124.2(6)
C31 B1 C19 108.3(4)
C31 B1 C25 109.3(5)
C37 B1 C31 109.4(5)
C37 B1 C19 111.7(5)
C37 B1 C25 112.7(5)
C25 B1 C19 105.3(5)
C29 C30 C25 123.1(6)
N3 C17 C18 113.0(4)
C69 C68 C67 122.9(6)
N3 C13 C14 109.4(4)
C16 C13 N3 108.7(4)
C16 C13 C14 108.9(5)
C16 C13 C15 109.6(5)
C15 C13 N3 112.3(5)
C15 C13 C14 107.9(5)
C80 C81 C82 121.1(5)
C27 C26 C25 122.8(6)
N2 C11 C12 113.2(5)
C74 C73 C78 114.7(5)
C74 C73 B2 124.9(5)
C78 C73 B2 119.8(5)
C33 C34 C35 118.6(6)
C81 C80 C79 123.3(5)
C44 C43 C45 108.8(5)
C44 C43 N4 108.1(5)
C46 C43 C44 109.1(5)
C46 C43 C45 108.8(5)
C46 C43 N4 110.2(5)
C45 C43 N4 111.8(5)
N6 C59 C60 111.6(5)
C76 C77 C78 120.6(6)
C83 C84 C79 122.9(5)
N1 C18 C17 111.6(4)
C6 C5 N1 113.7(5)
C63 C62 C61 123.3(6)
C8 C7 N2 108.7(5)
C8 C7 C9 110.3(5)
C10 C7 N2 109.7(5)
C10 C7 C8 108.5(5)
C10 C7 C9 108.5(5)
C9 C7 N2 111.0(5)
C31 C36 C35 123.3(6)
N4 C60 C59 112.5(5)
C58 C55 N6 109.6(5)
C56 C55 N6 107.9(4)
C56 C55 C58 107.9(5)
C56 C55 C57 111.0(5)
C57 C55 N6 111.8(5)
C57 C55 C58 108.5(5)
C22 C21 C20 120.2(6)
C68 C69 C70 120.5(6)
C71 C70 C69 119.0(5)
C77 C78 C73 122.1(6)
C23 C22 C21 118.3(6)
C65 C64 C63 119.1(6)
C61 B2 C73 111.3(5)
C67 B2 C61 110.0(4)
C67 B2 C73 106.9(5)
C79 B2 C61 110.3(5)
C79 B2 C67 107.5(5)
C79 B2 C73 110.7(5)
N4 C47 C48 112.1(5)
C4 C1 N1 108.1(4)
C2 C1 C4 108.2(5)
C2 C1 N1 110.1(5)
C3 C1 C4 110.1(5)
C3 C1 C2 107.7(5)
C3 C1 N1 112.6(5)
C76 C75 C74 119.4(6)
C41 C40 C39 119.3(5)
C70 C71 C72 119.9(5)
C40 C41 C42 120.0(5)
C41 C42 C37 123.1(5)
C21 C20 C19 124.0(6)
C27 C28 C29 118.5(6)
C34 C33 C32 120.9(6)
N2 C6 C5 111.3(5)
C84 C83 C82 120.2(5)
C30 C29 C28 120.3(6)
C28 C27 C26 120.4(6)
C64 C63 C62 119.7(5)
C22 C23 C24 120.2(6)
C64 C65 C66 120.6(6)
C23 C24 C19 124.1(6)
C18 N1 Ni1 102.5(3)
C18 N1 C5 109.3(4)
C18 N1 C1 112.0(4)
C5 N1 Ni1 105.8(3)
C5 N1 C1 111.0(4)
C1 N1 Ni1 115.7(3)
C43 N4 Ni2 116.5(4)
C60 N4 Ni2 105.7(3)
C60 N4 C43 111.5(5)
C60 N4 C47 109.1(4)
C47 N4 Ni2 102.7(3)
C47 N4 C43 110.8(4)

loop_
_geom_bond_atom_site_label_1
_geom_bond_atom_site_label_2
_geom_bond_distance
Br2 Ni2 2.3153(9)
Br1 Ni1 2.3282(9)
Ni2 N6 2.036(5)
Ni2 N5 2.048(5)
Ni2 N4 2.036(5)
Ni1 N2 2.044(5)
Ni1 N3 2.047(5)
Ni1 N1 2.041(4)
N2 C11 1.499(7)
N2 C7 1.545(7)
N2 C6 1.493(7)
N6 C54 1.504(7)
N6 C59 1.494(7)
N6 C55 1.541(7)
N3 C12 1.501(7)
N3 C17 1.509(7)
N3 C13 1.538(7)
N5 C53 1.503(7)
N5 C49 1.549(7)
N5 C48 1.501(7)
C12 C11 1.508(8)
C54 C53 1.524(8)
C61 C66 1.415(8)
C61 C62 1.401(8)
C61 B2 1.654(8)
C31 C32 1.407(8)
C31 B1 1.652(9)
C31 C36 1.392(9)
C19 B1 1.656(9)
C19 C20 1.403(8)
C19 C24 1.408(8)
C76 C77 1.387(9)
C76 C75 1.376(9)
C38 C39 1.377(8)
C38 C37 1.406(8)
C66 C65 1.378(8)
C72 C67 1.392(8)
C72 C71 1.414(8)
C39 C40 1.393(8)
C49 C52 1.529(8)
C49 C51 1.527(8)
C49 C50 1.517(8)
C35 C34 1.388(9)
C35 C36 1.397(8)
C37 B1 1.650(8)
C37 C42 1.410(8)
C82 C81 1.375(8)
C82 C83 1.394(8)
C48 C47 1.512(8)
C25 B1 1.652(8)
C25 C30 1.406(8)
C25 C26 1.395(8)
C67 C68 1.404(8)
C67 B2 1.649(8)
C32 C33 1.387(8)
C79 C80 1.404(8)
C79 C84 1.406(7)
C79 B2 1.642(8)
C74 C73 1.386(8)
C74 C75 1.392(8)
C30 C29 1.376(8)
C17 C18 1.521(8)
C68 C69 1.383(8)
C13 C16 1.522(8)
C13 C14 1.541(8)
C13 C15 1.536(8)
C58 C55 1.533(8)
C8 C7 1.526(8)
C81 C80 1.373(8)
C26 C27 1.393(8)
C73 C78 1.412(8)
C73 B2 1.658(9)
C34 C33 1.377(9)
C43 C44 1.527(9)
C43 C46 1.519(9)
C43 C45 1.530(9)
C43 N4 1.547(7)
C59 C60 1.525(8)
C77 C78 1.392(8)
C84 C83 1.388(8)
C4 C1 1.535(8)
C18 N1 1.496(7)
C5 C6 1.502(8)
C5 N1 1.511(7)
C62 C63 1.395(8)
C7 C10 1.523(9)
C7 C9 1.528(8)
C60 N4 1.507(7)
C55 C56 1.519(8)
C55 C57 1.527(8)
C21 C22 1.382(9)
C21 C20 1.387(8)
C69 C70 1.386(8)
C70 C71 1.372(8)
C22 C23 1.381(9)
C64 C63 1.384(8)
C64 C65 1.378(8)
C47 N4 1.509(7)
C1 C2 1.527(8)
C1 C3 1.523(8)
C1 N1 1.538(7)
C40 C41 1.379(9)
C41 C42 1.391(8)
C28 C29 1.390(9)
C28 C27 1.380(9)
C23 C24 1.382(8)
